data_2008433
loop_
_publ_author_name
'Xing, Yong-Heng'
'Wang, Zuo'
'Xu, Ji-Qing'
'Li, Dong-Mei'
'Wang, Ren-Zhang'
'Bu, Wei-Ming'
'Ye, Ling'
'Xing Yan'
'Yong-Hua Lin'
'Heng-Qing Jia'

_publ_section_title
;
 K~2~[MoO~3~(C~2~O~4~)]^.^H~2~O
;
_journal_issue 4
_journal_name_full 'Acta Crystallographica Section C'
_journal_page_first 521
_journal_page_last 523
_journal_paper_doi 10.1107/S0108270198014851
_journal_volume 55
_journal_year 1999
_chemical_formula_iupac 'K2 [Mo O3 (C2 O4) ].H2 O'
_chemical_formula_moiety 'K2 Mo O8 C2 H2'
_chemical_formula_structural 'K2 [Mo O3 (C2 O4) ] H2 O'
_chemical_formula_sum 'C2 H2 K2 Mo O8'
_chemical_formula_weight 328.18
_chemical_name_systematic
;
 Patassium (\m-oxo) [(oxalato)-oxomolybdate] monohydrate
;
_space_group_IT_number 14
_symmetry_cell_setting monoclinic
_symmetry_space_group_name_Hall '-P 2ybc'
_symmetry_space_group_name_H-M 'P 1 21/c 1'
_audit_creation_method 'Manual editing of form. cif'
_cell_angle_alpha 90.00
_cell_angle_beta 95.67(2)
_cell_angle_gamma 90.00
_cell_formula_units_Z 4
_cell_length_a 7.5130(10)
_cell_length_b 12.740(2)
_cell_length_c 8.6800(10)
_cell_measurement_reflns_used 50
_cell_measurement_temperature 293(2)
_cell_measurement_theta_max 28.97
_cell_measurement_theta_min 2.72
_cell_volume 826.7(2)
_computing_structure_refinement 'SHELXL-93 (Sheldrick, 1993)'
_computing_structure_solution 'SHELXS-86 (Sheldrick, 1990)'
_diffrn_ambient_temperature 293(2)
_diffrn_measurement_device 'Siemens P4'
_diffrn_measurement_method '\w scans'
_diffrn_radiation_monochromator graphite
_diffrn_radiation_source 'fine-focus sealed tube'
_diffrn_radiation_type MoK\a
_diffrn_radiation_wavelength 0.71073
_diffrn_reflns_av_R_equivalents 0.0346
_diffrn_reflns_av_sigmaI/netI 0.0346
_diffrn_reflns_limit_h_max 10
_diffrn_reflns_limit_h_min -10
_diffrn_reflns_limit_k_max 1
_diffrn_reflns_limit_k_min -15
_diffrn_reflns_limit_l_max 8
_diffrn_reflns_limit_l_min -1
_diffrn_reflns_number 2047
_diffrn_reflns_theta_max 28.97
_diffrn_reflns_theta_min 2.72
_diffrn_standards_decay_% 1.5
_diffrn_standards_interval_count 97
_diffrn_standards_number 3
_exptl_absorpt_coefficient_mu 2.605
_exptl_absorpt_correction_T_max 0.812
_exptl_absorpt_correction_T_min 0.564
_exptl_absorpt_correction_type 'empirical via \y scans (North et al., 1968)'
_exptl_crystal_colour 'light red'
_exptl_crystal_density_diffrn 2.637
_exptl_crystal_density_meas ?
_exptl_crystal_description prism
_exptl_crystal_F_000 632
_exptl_crystal_size_max 0.36
_exptl_crystal_size_mid 0.22
_exptl_crystal_size_min 0.08
_refine_diff_density_max 1.196
_refine_diff_density_min -0.953
_refine_ls_extinction_coef 0.0123(13)
_refine_ls_extinction_method 'SHELXL93 (Sheldrick, 1993)'
_refine_ls_goodness_of_fit_all 1.099
_refine_ls_goodness_of_fit_obs 1.123
_refine_ls_hydrogen_treatment undef
_refine_ls_matrix_type full
_refine_ls_number_parameters 119
_refine_ls_number_reflns 1454
_refine_ls_number_restraints 4
_refine_ls_restrained_S_all 1.106
_refine_ls_restrained_S_obs 1.130
_refine_ls_R_factor_all 0.0378
_refine_ls_R_factor_obs 0.0358
_refine_ls_shift/esd_max 0.039
_refine_ls_shift/esd_mean 0.011
_refine_ls_structure_factor_coef Fsqd
_refine_ls_weighting_details 'w = 1/[\s^2^(Fo^2^)+(0.0673P)^2^+1.6151P] where P=(Fo^2^+2Fc^2^)/3'
_refine_ls_weighting_scheme calc
_refine_ls_wR_factor_all 0.1049
_refine_ls_wR_factor_obs 0.1034
_reflns_number_observed 1361
_reflns_number_total 1454
_reflns_observed_criterion >2sigma(I)
_cod_data_source_file ta1220.cif
_cod_data_source_block global
_cod_depositor_comments
;
The following automatic conversions were performed:

'_exptl_crystal_density_meas' value 'not measured' was changed to '?'
- the value is perceived as not measured.

Automatic conversion script
Id: cif_fix_values 3008 2015-01-20 13:52:24Z robertas 

The following automatic conversions were performed:

'_refine_ls_weighting_scheme' value 'calc w =
1/[\s^2^(Fo^2^)+(0.0673P)^2^+1.6151P] where P=(Fo^2^+2Fc^2^)/3' was
changed to 'calc'. New tag '_refine_ls_weighting_details' was
created. The value of the new tag was set to 'w =
1/[\s^2^(Fo^2^)+(0.0673P)^2^+1.6151P] where P=(Fo^2^+2Fc^2^)/3'.

Automatic conversion script
Id: cif_fix_values 3143 2015-03-26 13:38:13Z robertas 
;
_cod_original_sg_symbol_H-M 'P 21/c'
_cod_database_code 2008433

loop_
_symmetry_equiv_pos_as_xyz
'x, y, z'
'-x, y+1/2, -z+1/2'
'-x, -y, -z'
'x, -y-1/2, z-1/2'

loop_
_atom_site_aniso_label
_atom_site_aniso_U_11
_atom_site_aniso_U_22
_atom_site_aniso_U_33
_atom_site_aniso_U_12
_atom_site_aniso_U_13
_atom_site_aniso_U_23
Mo 0.0087(2) 0.0147(3) 0.0213(4) -0.00056(11) 0.0019(2) 0.00019(15)
K1 0.0259(5) 0.0160(5) 0.0421(8) -0.0021(4) 0.0064(5) 0.0000(5)
K2 0.0153(5) 0.0412(7) 0.0527(9) 0.0032(4) 0.0031(5) -0.0048(6)
O1 0.0179(15) 0.026(2) 0.023(2) -0.0003(13) -0.0009(14) 0.0019(15)
O2 0.0085(12) 0.0155(15) 0.040(2) 0.0010(11) -0.0024(13) -0.0046(15)
O3 0.0086(12) 0.016(2) 0.052(2) 0.0000(11) 0.0007(14) -0.005(2)
O4 0.0136(13) 0.021(2) 0.040(2) -0.0053(12) -0.0007(14) -0.002(2)
O5 0.0138(15) 0.024(2) 0.080(3) -0.0083(14) 0.000(2) -0.003(2)
O6 0.010(2) 0.040(3) 0.119(5) -0.0035(15) 0.016(2) -0.021(3)
O7 0.0101(14) 0.028(2) 0.057(3) 0.0034(13) 0.0057(15) 0.004(2)
C1 0.011(2) 0.021(2) 0.047(4) 0.002(2) 0.000(2) -0.003(2)
C2 0.015(2) 0.016(2) 0.029(3) -0.001(2) 0.000(2) -0.001(2)
OW 0.035(2) 0.054(3) 0.073(3) 0.009(2) -0.001(2) -0.002(3)

loop_
_atom_site_label
_atom_site_fract_x
_atom_site_fract_y
_atom_site_fract_z
_atom_site_U_iso_or_equiv
_atom_site_thermal_displace_type
_atom_site_calc_flag
_atom_site_refinement_flags
_atom_site_occupancy
_atom_site_disorder_group
_atom_site_type_symbol
Mo 0.55306(4) 0.76678(3) 0.05619(5) 0.0149(2) Uani d . 1 . Mo
K1 0.36217(14) 1.01365(8) 0.22857(14) 0.0278(3) Uani d . 1 . K
K2 -0.10505(13) 0.87695(10) 0.3184(2) 0.0364(4) Uani d . 1 . K
O1 0.5200(4) 0.7813(3) -0.1796(4) 0.0227(8) Uani d . 1 . O
O2 0.4089(4) 0.6248(2) 0.0241(4) 0.0216(7) Uani d D 1 . O
O3 0.3126(4) 0.8151(2) 0.0854(4) 0.0258(8) Uani d D 1 . O
O4 0.6092(4) 0.8925(3) 0.1226(4) 0.0250(8) Uani d . 1 . O
O5 0.1705(4) 0.5624(3) 0.0098(6) 0.0394(10) Uani d D 1 . O
O6 0.0711(5) 0.7596(4) 0.0963(8) 0.0558(15) Uani d D 1 . O
O7 0.7209(4) 0.6944(3) 0.0815(5) 0.0316(9) Uani d . 1 . O
C1 0.2084(6) 0.7447(4) 0.0778(8) 0.0263(12) Uani d D 1 . C
C2 0.2640(5) 0.6333(4) 0.0364(6) 0.0202(10) Uani d D 1 . C
OW 0.0385(6) 1.0658(4) 0.1621(6) 0.0543(12) Uani d . 1 . O

loop_
_atom_type_symbol
_atom_type_description
_atom_type_scat_dispersion_real
_atom_type_scat_dispersion_imag
_atom_type_scat_source
C C 0.0033 0.0016 'International Tables Vol C Tables 4.2.6.8 and 6.1.1.4'
H H 0.0000 0.0000 'International Tables Vol C Tables 4.2.6.8 and 6.1.1.4'
O O 0.0106 0.0060 'International Tables Vol C Tables 4.2.6.8 and 6.1.1.4'
K K 0.2009 0.2494 'International Tables Vol C Tables 4.2.6.8 and 6.1.1.4'
Mo Mo -1.6832 0.6857 'International Tables Vol C Tables 4.2.6.8 and 6.1.1.4'

loop_
_geom_angle_atom_site_label_1
_geom_angle_atom_site_label_2
_geom_angle_atom_site_label_3
_geom_angle_site_symmetry_1
_geom_angle_site_symmetry_3
_geom_angle
_geom_angle_publ_flag
O7 Mo O4 . . 109.3(2) yes
O7 Mo O3 . . 156.2(2) yes
O4 Mo O3 . . 82.15(14) yes
O7 Mo O1 . . 102.2(2) yes
O4 Mo O1 . . 104.5(2) yes
O3 Mo O1 . . 94.55(15) yes
O7 Mo O2 . . 84.8(2) yes
O4 Mo O2 . . 159.41(14) yes
O3 Mo O2 . . 79.51(12) yes
O1 Mo O2 . . 86.32(14) yes
O7 Mo O1 . 4_576 82.7(2) yes
O4 Mo O1 . 4_576 87.88(15) yes
O3 Mo O1 . 4_576 76.85(14) yes
O1 Mo O1 . 4_576 164.01(14) yes
O2 Mo O1 . 4_576 78.93(13) yes
O7 Mo C1 . . 135.6(2) no
O4 Mo C1 . . 106.43(15) no
O3 Mo C1 . . 24.83(14) no
O1 Mo C1 . . 93.3(2) no
O2 Mo C1 . . 54.72(13) no
O1 Mo C1 4_576 . 73.2(2) no
O7 Mo K2 . 1_655 67.63(15) no
O4 Mo K2 . 1_655 44.51(11) no
O3 Mo K2 . 1_655 114.39(11) no
O1 Mo K2 . 1_655 127.92(10) no
O2 Mo K2 . 1_655 138.79(10) no
O1 Mo K2 4_576 1_655 68.05(8) no
C1 Mo K2 . 1_655 130.68(14) no
O7 Mo K1 . 2_645 47.66(13) no
O4 Mo K1 . 2_645 127.07(12) no
O3 Mo K1 . 2_645 108.71(11) no
O1 Mo K1 . 2_645 125.04(10) no
O2 Mo K1 . 2_645 52.32(9) no
O1 Mo K1 4_576 2_645 48.37(8) no
C1 Mo K1 . 2_645 89.58(12) no
K2 Mo K1 1_655 2_645 86.79(3) no
O7 Mo K1 . . 139.5(2) no
O4 Mo K1 . . 36.96(10) no
O3 Mo K1 . . 45.62(10) no
O1 Mo K1 . . 107.70(10) no
O2 Mo K1 . . 123.28(9) no
O1 Mo K1 4_576 . 76.04(8) no
C1 Mo K1 . . 69.49(11) no
K2 Mo K1 1_655 . 72.50(3) no
K1 Mo K1 2_645 . 124.362(15) no
O7 Mo K1 . 3_675 109.82(14) no
O4 Mo K1 . 3_675 59.40(12) no
O3 Mo K1 . 3_675 93.94(11) no
O1 Mo K1 . 3_675 45.51(10) no
O2 Mo K1 . 3_675 131.04(10) no
O1 Mo K1 4_576 3_675 147.10(8) no
C1 Mo K1 . 3_675 110.61(13) no
K2 Mo K1 1_655 3_675 88.23(3) no
K1 Mo K1 2_645 3_675 156.83(3) no
K1 Mo K1 . 3_675 75.18(3) no
O7 Mo K2 . 4_675 39.9(2) no
O4 Mo K2 . 4_675 117.14(11) no
O3 Mo K2 . 4_675 152.05(11) no
O1 Mo K2 . 4_675 62.28(10) no
O2 Mo K2 . 4_675 83.36(9) no
O1 Mo K2 4_576 4_675 121.23(8) no
C1 Mo K2 . 4_675 133.73(12) no
K2 Mo K2 1_655 4_675 93.00(3) no
K1 Mo K2 2_645 4_675 76.81(3) no
K1 Mo K2 . 4_675 152.16(3) no
K1 Mo K2 3_675 4_675 80.87(3) no
OW K1 O4 . . 139.84(15) no
OW K1 O1 . 3_675 91.79(14) no
O4 K1 O1 . 3_675 104.36(11) no
OW K1 O3 . . 93.04(13) no
O4 K1 O3 . . 52.54(9) no
O1 K1 O3 3_675 . 142.84(12) no
OW K1 O7 . 2_655 70.69(14) no
O4 K1 O7 . 2_655 147.98(10) no
O1 K1 O7 3_675 2_655 56.07(11) no
O3 K1 O7 . 2_655 157.38(10) no
OW K1 O2 . 2_655 120.91(14) no
O4 K1 O2 . 2_655 98.80(10) no
O1 K1 O2 3_675 2_655 59.81(10) no
O3 K1 O2 . 2_655 141.73(10) no
O7 K1 O2 2_655 2_655 50.27(9) no
OW K1 O2 . 4_576 111.42(14) no
O4 K1 O2 . 4_576 85.98(10) no
O1 K1 O2 3_675 4_576 130.00(10) no
O3 K1 O2 . 4_576 81.61(10) no
O7 K1 O2 2_655 4_576 89.69(11) no
O2 K1 O2 2_655 4_576 70.35(10) no
OW K1 O5 . 4_576 75.63(14) no
O4 K1 O5 . 4_576 119.08(10) no
O1 K1 O5 3_675 4_576 125.93(11) no
O3 K1 O5 . 4_576 90.88(11) no
O7 K1 O5 2_655 4_576 70.30(10) no
O2 K1 O5 2_655 4_576 82.03(11) no
O2 K1 O5 4_576 4_576 36.63(8) no
OW K1 O4 . 3_675 80.97(14) no
O4 K1 O4 . 3_675 77.22(11) no
O1 K1 O4 3_675 3_675 58.14(9) no
O3 K1 O4 . 3_675 86.34(10) no
O7 K1 O4 2_655 3_675 105.73(11) no
O2 K1 O4 2_655 3_675 114.09(9) no
O2 K1 O4 4_576 3_675 163.05(9) no
O5 K1 O4 4_576 3_675 156.26(10) no
OW K1 C2 . 4_576 92.62(14) no
O4 K1 C2 . 4_576 99.52(11) no
O1 K1 C2 3_675 4_576 136.70(12) no
O3 K1 C2 . 4_576 79.82(11) no
O7 K1 C2 2_655 4_576 85.20(12) no
O2 K1 C2 2_655 4_576 81.37(11) no
O2 K1 C2 4_576 4_576 18.92(9) no
O5 K1 C2 4_576 4_576 19.76(10) no
O4 K1 C2 3_675 4_576 164.45(10) no
OW K1 Mo . 2_655 89.99(12) no
O4 K1 Mo . 2_655 125.74(8) no
O1 K1 Mo 3_675 2_655 39.97(8) no
O3 K1 Mo . 2_655 175.68(8) no
O7 K1 Mo 2_655 2_655 23.13(6) no
O2 K1 Mo 2_655 2_655 34.23(6) no
O2 K1 Mo 4_576 2_655 94.41(7) no
O5 K1 Mo 4_576 2_655 86.89(8) no
O4 K1 Mo 3_675 2_655 97.18(6) no
C2 K1 Mo 4_576 2_655 96.97(9) no
OW K1 Mo . . 121.05(12) no
O4 K1 Mo . . 23.27(7) no
O1 K1 Mo 3_675 . 124.82(8) no
O3 K1 Mo . . 29.52(6) no
O7 K1 Mo 2_655 . 166.98(9) no
O2 K1 Mo 2_655 . 117.49(7) no
O2 K1 Mo 4_576 . 80.79(7) no
O5 K1 Mo 4_576 . 105.77(7) no
O4 K1 Mo 3_675 . 82.85(6) no
C2 K1 Mo 4_576 . 88.47(8) no
Mo K1 Mo 2_655 . 148.30(3) no
O4 K2 O5 1_455 4_576 158.62(12) no
O4 K2 O5 1_455 2 95.98(11) no
O5 K2 O5 4_576 2 66.08(11) no
O4 K2 O6 1_455 . 90.35(15) no
O5 K2 O6 4_576 . 101.00(14) no
O5 K2 O6 2 . 153.62(13) no
O4 K2 O7 1_455 4_476 97.53(11) no
O5 K2 O7 4_576 4_476 89.01(13) no
O5 K2 O7 2 4_476 74.55(12) no
O6 K2 O7 . 4_476 130.03(14) no
O4 K2 OW 1_455 . 87.38(12) no
O5 K2 OW 4_576 . 75.89(13) no
O5 K2 OW 2 . 70.31(13) no
O6 K2 OW . . 84.48(14) no
O7 K2 OW 4_476 . 144.84(13) no
O4 K2 O6 1_455 4_576 142.63(12) no
O5 K2 O6 4_576 4_576 55.73(12) no
O5 K2 O6 2 4_576 97.91(15) no
O6 K2 O6 . 4_576 92.29(8) no
O7 K2 O6 4_476 4_576 53.89(11) no
OW K2 O6 . 4_576 129.97(12) no
O4 K2 C2 1_455 4_576 175.11(13) no
O5 K2 C2 4_576 4_576 19.97(11) no
O5 K2 C2 2 4_576 84.79(12) no
O6 K2 C2 . 4_576 86.89(14) no
O7 K2 C2 4_476 4_576 87.33(12) no
OW K2 C2 . 4_576 88.34(12) no
O6 K2 C2 4_576 4_576 41.65(11) no
O4 K2 O7 1_455 1_455 52.82(10) no
O5 K2 O7 4_576 1_455 147.10(10) no
O5 K2 O7 2 1_455 146.23(9) no
O6 K2 O7 . 1_455 52.54(10) no
O7 K2 O7 4_476 1_455 95.08(7) no
OW K2 O7 . 1_455 114.89(13) no
O6 K2 O7 4_576 1_455 101.46(13) no
C2 K2 O7 4_576 1_455 127.47(11) no
O4 K2 C1 1_455 4_576 157.01(12) no
O5 K2 C1 4_576 4_576 43.98(11) no
O5 K2 C1 2 4_576 99.89(13) no
O6 K2 C1 . 4_576 82.8(2) no
O7 K2 C1 4_476 4_576 71.13(12) no
OW K2 C1 . 4_576 113.57(12) no
O6 K2 C1 4_576 4_576 17.98(11) no
C2 K2 C1 4_576 4_576 26.24(11) no
O7 K2 C1 1_455 4_576 107.04(12) no
O4 K2 Mo 1_455 1_455 27.85(7) no
O5 K2 Mo 4_576 1_455 173.10(9) no
O5 K2 Mo 2 1_455 120.66(8) no
O6 K2 Mo . 1_455 73.44(10) no
O7 K2 Mo 4_476 1_455 91.55(8) no
OW K2 Mo . 1_455 107.19(10) no
O6 K2 Mo 4_576 1_455 119.62(10) no
C2 K2 Mo 4_576 1_455 153.21(9) no
O7 K2 Mo 1_455 1_455 26.01(6) no
C1 K2 Mo 4_576 1_455 130.02(9) no
O4 K2 Mo 1_455 4_476 80.68(8) no
O5 K2 Mo 4_576 4_476 108.70(10) no
O5 K2 Mo 2 4_476 87.48(8) no
O6 K2 Mo . 4_476 118.85(10) no
O7 K2 Mo 4_476 4_476 20.27(7) no
OW K2 Mo . 4_476 153.57(10) no
O6 K2 Mo 4_576 4_476 65.53(7) no
C2 K2 Mo 4_576 4_476 104.19(9) no
O7 K2 Mo 1_455 4_476 75.95(7) no
C1 K2 Mo 4_576 4_476 83.51(9) no
Mo K2 Mo 1_455 4_476 71.42(2) no
Mo O1 Mo . 4_575 156.2(2) yes
Mo O1 K1 . 3_675 103.12(14) no
Mo O1 K1 4_575 3_675 91.66(12) no
C2 O2 Mo . . 113.5(3) no
C2 O2 K1 . 2_645 118.7(3) no
Mo O2 K1 . 2_645 93.45(11) no
C2 O2 K1 . 4_575 95.9(3) no
Mo O2 K1 . 4_575 127.58(15) no
K1 O2 K1 2_645 4_575 109.65(10) no
C1 O3 Mo . . 111.6(3) no
C1 O3 K1 . . 139.2(3) no
Mo O3 K1 . . 104.87(13) no
Mo O4 K2 . 1_655 107.6(2) no
Mo O4 K1 . . 119.77(14) no
K2 O4 K1 1_655 . 112.18(14) no
Mo O4 K1 . 3_675 93.62(14) no
K2 O4 K1 1_655 3_675 120.27(11) no
K1 O4 K1 . 3_675 102.78(11) no
C2 O5 K2 . 4_575 108.7(3) no
C2 O5 K2 . 2_545 132.5(4) no
K2 O5 K2 4_575 2_545 113.92(11) no
C2 O5 K1 . 4_575 94.6(3) no
K2 O5 K1 4_575 4_575 89.56(14) no
K2 O5 K1 2_545 4_575 105.58(12) no
C1 O6 K2 . . 134.8(5) no
C1 O6 K2 . 4_575 97.2(5) no
K2 O6 K2 . 4_575 127.97(14) no
Mo O7 K2 . 4_675 119.8(2) no
Mo O7 K1 . 2_645 109.2(2) no
K2 O7 K1 4_675 2_645 109.57(12) no
Mo O7 K2 . 1_655 86.4(2) no
K2 O7 K2 4_675 1_655 122.27(11) no
K1 O7 K2 2_645 1_655 107.29(13) no
O6 C1 O3 . . 119.7(5) no
O6 C1 C2 . . 119.1(5) no
O3 C1 C2 . . 121.2(4) no
O6 C1 Mo . . 163.1(4) no
O3 C1 Mo . . 43.5(2) no
C2 C1 Mo . . 77.8(2) no
O6 C1 K2 . 4_575 64.8(4) no
O3 C1 K2 . 4_575 141.0(4) no
C2 C1 K2 . 4_575 67.4(2) no
Mo C1 K2 . 4_575 127.8(2) no
O2 C2 O5 . . 119.2(5) no
O2 C2 C1 . . 114.0(4) no
O5 C2 C1 . . 126.7(4) no
O2 C2 K2 . 4_575 137.8(4) no
O5 C2 K2 . 4_575 51.3(3) no
C1 C2 K2 . 4_575 86.3(3) no
O2 C2 K1 . 4_575 65.2(3) no
O5 C2 K1 . 4_575 65.6(3) no
C1 C2 K1 . 4_575 141.2(4) no
K2 C2 K1 4_575 4_575 75.86(11) no
K1 OW K2 . . 93.8(2) no

loop_
_geom_bond_atom_site_label_1
_geom_bond_atom_site_label_2
_geom_bond_site_symmetry_2
_geom_bond_distance
_geom_bond_publ_flag
Mo O7 . 1.560(3) yes
Mo O4 . 1.739(3) yes
Mo O3 . 1.949(3) yes
Mo O1 . 2.046(4) yes
Mo O2 . 2.113(3) yes
Mo O1 4_576 2.410(4) yes
Mo C1 . 2.630(5) no
Mo K2 1_655 3.5488(14) no
Mo K1 2_645 3.7497(13) no
Mo K1 . 3.8225(12) no
Mo K1 3_675 3.8277(12) no
Mo K2 4_675 3.9060(14) no
K1 OW . 2.532(5) yes
K1 O4 . 2.648(3) yes
K1 O1 3_675 2.804(4) yes
K1 O3 . 2.826(3) yes
K1 O7 2_655 2.935(4) yes
K1 O2 2_655 2.973(4) yes
K1 O2 4_576 3.104(4) yes
K1 O5 4_576 3.109(5) yes
K1 O4 3_675 3.301(4) yes
K1 C2 4_576 3.402(5) no
K1 Mo 2_655 3.7497(13) no
K2 O4 1_455 2.611(4) yes
K2 O5 4_576 2.639(4) yes
K2 O5 2 2.862(4) yes
K2 O6 . 2.865(5) yes
K2 O7 4_476 2.888(4) yes
K2 OW . 3.014(5) yes
K2 O6 4_576 3.157(6) yes
K2 C2 4_576 3.201(5) no
K2 O7 1_455 3.288(4) yes
K2 C1 4_576 3.460(6) no
K2 Mo 1_455 3.5488(14) no
K2 Mo 4_476 3.9060(14) no
O1 Mo 4_575 2.410(4) no
O1 K1 3_675 2.804(4) no
O2 C2 . 1.109(5) no
O2 K1 2_645 2.973(4) no
O2 K1 4_575 3.104(4) no
O3 C1 . 1.188(6) no
O4 K2 1_655 2.611(4) no
O4 K1 3_675 3.301(4) no
O5 C2 . 1.154(6) no
O5 K2 4_575 2.639(4) no
O5 K2 2_545 2.862(4) no
O5 K1 4_575 3.109(5) no
O6 C1 . 1.076(6) no
O6 K2 4_575 3.157(6) no
O7 K2 4_675 2.888(4) no
O7 K1 2_645 2.935(4) no
O7 K2 1_655 3.288(4) no
C1 C2 . 1.533(6) no
C1 K2 4_575 3.460(6) no
C2 K2 4_575 3.201(5) no
C2 K1 4_575 3.402(5) no
